data_4036994
loop_
_publ_author_name
'Schr\"oder, Peter'
'Bauer, Jonathan O.'
'Strohmann, Carsten'
'Kumar, Kamal'
'Waldmann, Herbert'

_publ_section_title
;
 Synthesis of an Iridoid-Inspired Compound Collection and Discovery of
 Autophagy Inhibitors.
;
_journal_issue 21
_journal_name_full 'The Journal of organic chemistry'
_journal_page_first 10242
_journal_page_last 10255
_journal_paper_doi 10.1021/acs.joc.6b01185
_journal_volume 81
_journal_year 2016
_chemical_formula_moiety 'C13 H22 O4'
_chemical_formula_sum 'C13 H22 O4'
_chemical_formula_weight 242.30
_space_group_crystal_system monoclinic
_space_group_IT_number 14
_space_group_name_Hall '-P 2yn'
_space_group_name_H-M_alt 'P 1 21/n 1'
_atom_sites_solution_hydrogens mixed
_atom_sites_solution_primary direct
_audit_creation_date 2016-05-17
_audit_creation_method
;
Olex2 1.2
(compiled 2016.02.19 svn.r3266 for OlexSys, GUI svn.r5155)
;
_cell_angle_alpha 90
_cell_angle_beta 90.436(5)
_cell_angle_gamma 90
_cell_formula_units_Z 4
_cell_length_a 8.8789(5)
_cell_length_b 11.4732(7)
_cell_length_c 12.3178(7)
_cell_measurement_reflns_used 4834
_cell_measurement_temperature 173(2)
_cell_measurement_theta_max 29.1396
_cell_measurement_theta_min 2.2892
_cell_volume 1254.77(13)
_computing_cell_refinement
;
CrysAlisPro, Oxford Diffraction Ltd.,
Version 1.171.33.55 (release 05-01-2010 CrysAlis171 .NET)
(compiled Jan  5 2010,16:28:46)
;
_computing_data_collection
;
CrysAlisPro, Oxford Diffraction Ltd.,
Version 1.171.33.55 (release 05-01-2010 CrysAlis171 .NET)
(compiled Jan  5 2010,16:28:46)
;
_computing_data_reduction
;
CrysAlisPro, Oxford Diffraction Ltd.,
Version 1.171.33.55 (release 05-01-2010 CrysAlis171 .NET)
(compiled Jan  5 2010,16:28:46)
;
_computing_molecular_graphics 'Olex2 (Dolomanov et al., 2009)'
_computing_publication_material 'Olex2 (Dolomanov et al., 2009)'
_computing_structure_refinement 'XL (Sheldrick, 2008)'
_computing_structure_solution 'SIR2004 (Burla et al., 2007)'
_diffrn_ambient_temperature 173.15
_diffrn_detector_area_resol_mean 16.0560
_diffrn_measured_fraction_theta_full 1.000
_diffrn_measured_fraction_theta_max 1.000
_diffrn_measurement_details
;
#__ type_ start__ end____ width___ exp.time_
  1 omega   -5.00   79.00   1.0000    6.0000
omega____ theta____ kappa____ phi______ frames
    -       17.6208   38.0000 -120.0000 84

#__ type_ start__ end____ width___ exp.time_
  2 omega    8.00   34.00   1.0000    6.0000
omega____ theta____ kappa____ phi______ frames
    -       17.6208   77.0000   30.0000 26

#__ type_ start__ end____ width___ exp.time_
  3 omega  -17.00   25.00   1.0000    6.0000
omega____ theta____ kappa____ phi______ frames
    -       17.6208   87.0000 -175.0000 42

#__ type_ start__ end____ width___ exp.time_
  4 omega   44.00   90.00   1.0000    6.0000
omega____ theta____ kappa____ phi______ frames
    -       17.6208   38.0000  150.0000 46

#__ type_ start__ end____ width___ exp.time_
  5 omega  -12.00   87.00   1.0000    6.0000
omega____ theta____ kappa____ phi______ frames
    -       17.6208   77.0000  -60.0000 99

#__ type_ start__ end____ width___ exp.time_
  6 omega  -47.00   48.00   1.0000    6.0000
omega____ theta____ kappa____ phi______ frames
    -      -19.0270   77.0000   60.0000 95

#__ type_ start__ end____ width___ exp.time_
  7 omega   34.00   84.00   1.0000    6.0000
omega____ theta____ kappa____ phi______ frames
    -       17.6208  179.0000   60.0000 50

#__ type_ start__ end____ width___ exp.time_
  8 omega  -55.00   43.00   1.0000    6.0000
omega____ theta____ kappa____ phi______ frames
    -       17.6208  -38.0000 -180.0000 98
;
_diffrn_measurement_device_type 'Xcalibur, Sapphire3'
_diffrn_measurement_method '\w scans'
_diffrn_orient_matrix_UB_11 0.0142119000
_diffrn_orient_matrix_UB_12 0.0518590000
_diffrn_orient_matrix_UB_13 0.0297227000
_diffrn_orient_matrix_UB_21 0.0348331000
_diffrn_orient_matrix_UB_22 -0.0331076000
_diffrn_orient_matrix_UB_23 0.0418709000
_diffrn_orient_matrix_UB_31 0.0704574000
_diffrn_orient_matrix_UB_32 0.0059134000
_diffrn_orient_matrix_UB_33 -0.0261176000
_diffrn_radiation_monochromator graphite
_diffrn_radiation_type MoK\a
_diffrn_radiation_wavelength 0.71073
_diffrn_reflns_av_R_equivalents 0.0367
_diffrn_reflns_av_unetI/netI 0.0382
_diffrn_reflns_Laue_measured_fraction_full 1.000
_diffrn_reflns_Laue_measured_fraction_max 1.000
_diffrn_reflns_limit_h_max 10
_diffrn_reflns_limit_h_min -10
_diffrn_reflns_limit_k_max 14
_diffrn_reflns_limit_k_min -14
_diffrn_reflns_limit_l_max 15
_diffrn_reflns_limit_l_min -15
_diffrn_reflns_number 12499
_diffrn_reflns_point_group_measured_fraction_full 1.000
_diffrn_reflns_point_group_measured_fraction_max 1.000
_diffrn_reflns_theta_full 25.242
_diffrn_reflns_theta_max 25.999
_diffrn_reflns_theta_min 2.426
_diffrn_source 'Enhance (Mo) X-ray Source'
_exptl_absorpt_coefficient_mu 0.093
_exptl_absorpt_correction_T_max 1.00000
_exptl_absorpt_correction_T_min 0.93837
_exptl_absorpt_correction_type multi-scan
_exptl_absorpt_process_details
;
CrysAlisPro, Oxford Diffraction Ltd.,
Version 1.171.33.55 (release 05-01-2010 CrysAlis171 .NET)
(compiled Jan  5 2010,16:28:46)
Empirical absorption correction using spherical harmonics,
 implemented in SCALE3 ABSPACK scaling algorithm.
;
_exptl_crystal_colour colourless
_exptl_crystal_colour_primary colourless
_exptl_crystal_density_diffrn 1.283
_exptl_crystal_density_method 'not measured'
_exptl_crystal_description block
_exptl_crystal_F_000 528
_exptl_crystal_size_max 0.4
_exptl_crystal_size_mid 0.2
_exptl_crystal_size_min 0.2
_refine_diff_density_max 0.249
_refine_diff_density_min -0.169
_refine_diff_density_rms 0.038
_refine_ls_extinction_method none
_refine_ls_goodness_of_fit_ref 1.007
_refine_ls_hydrogen_treatment mixed
_refine_ls_matrix_type full
_refine_ls_number_parameters 165
_refine_ls_number_reflns 2459
_refine_ls_number_restraints 0
_refine_ls_restrained_S_all 1.007
_refine_ls_R_factor_all 0.0594
_refine_ls_R_factor_gt 0.0389
_refine_ls_shift/su_max 0.000
_refine_ls_shift/su_mean 0.000
_refine_ls_structure_factor_coef Fsqd
_refine_ls_weighting_details 'w=1/[\s^2^(Fo^2^)+(0.0531P)^2^] where P=(Fo^2^+2Fc^2^)/3'
_refine_ls_weighting_scheme calc
_refine_ls_wR_factor_gt 0.0930
_refine_ls_wR_factor_ref 0.0968
_reflns_Friedel_coverage 0.000
_reflns_number_gt 1727
_reflns_number_total 2459
_reflns_threshold_expression 'I > 2\s(I)'
_cod_data_source_file jo6b01185_si_001.cif
_cod_data_source_block 1922
_cod_database_code 4036994
_shelx_space_group_comment
;
The symmetry employed for this shelxl refinement is uniquely defined
by the following loop, which should always be used as a source of
symmetry information in preference to the above space-group names.
They are only intended as comments.
;
_shelx_estimated_absorpt_t_max 0.982
_shelx_estimated_absorpt_t_min 0.964
_reflns_odcompleteness_completeness 99.93
_reflns_odcompleteness_iscentric 1
_reflns_odcompleteness_theta 26.32
_olex2_refinement_description
;
1. Fixed Uiso
 At 1.2 times of:
  All C(H) groups, All C(H,H) groups
 At 1.5 times of:
  All C(H,H,H) groups
2.a Ternary CH refined with riding coordinates:
 C5(H5)
2.b Secondary CH2 refined with riding coordinates:
 C3(H3A,H3B), C4(H4A,H4B), C7(H7A,H7B), C10(H10A,H10B), C12(H12A,H12B)
2.c Idealised Me refined as rotating group:
 C9(H9A,H9B,H9C), C11(H11A,H11B,H11C), C13(H13A,H13B,H13C)
;
_shelx_shelxl_version_number 2014/7
_olex2_submission_special_instructions 'No special instructions were received'

loop_
_space_group_symop_operation_xyz
'x, y, z'
'-x+1/2, y+1/2, -z+1/2'
'-x, -y, -z'
'x-1/2, -y-1/2, z-1/2'

loop_
_atom_site_label
_atom_site_type_symbol
_atom_site_fract_x
_atom_site_fract_y
_atom_site_fract_z
_atom_site_U_iso_or_equiv
_atom_site_adp_type
_atom_site_occupancy
_atom_site_site_symmetry_order
_atom_site_calc_flag
_atom_site_refinement_flags_posn
C1 C 0.06375(16) 0.20140(13) 0.53774(12) 0.0208(3) Uani 1 1 d .
C2 C -0.05447(15) 0.23479(13) 0.45490(12) 0.0202(3) Uani 1 1 d .
C3 C -0.11268(18) 0.12102(14) 0.40108(13) 0.0295(4) Uani 1 1 d .
H3A H -0.0300 0.0636 0.3946 0.035 Uiso 1 1 calc R
H3B H -0.1942 0.0862 0.4448 0.035 Uiso 1 1 calc R
C4 C -0.17198(17) 0.15577(14) 0.28843(13) 0.0270(4) Uani 1 1 d .
H4A H -0.1371 0.0995 0.2331 0.032 Uiso 1 1 calc R
H4B H -0.2835 0.1566 0.2877 0.032 Uiso 1 1 calc R
C5 C -0.11064(16) 0.27736(13) 0.26425(12) 0.0236(4) Uani 1 1 d .
H5 H -0.0600 0.2783 0.1920 0.028 Uiso 1 1 calc R
C6 C 0.00427(16) 0.30372(13) 0.35549(11) 0.0201(3) Uani 1 1 d .
C7 C 0.15846(15) 0.25795(14) 0.32407(11) 0.0219(4) Uani 1 1 d .
H7A H 0.1986 0.3074 0.2651 0.026 Uiso 1 1 calc R
H7B H 0.1466 0.1781 0.2949 0.026 Uiso 1 1 calc R
C8 C 0.27322(16) 0.25488(14) 0.41632(12) 0.0232(4) Uani 1 1 d .
C9 C -0.18076(17) 0.29953(16) 0.51336(13) 0.0310(4) Uani 1 1 d .
H9A H -0.2218 0.2497 0.5706 0.047 Uiso 1 1 calc GR
H9B H -0.2608 0.3191 0.4613 0.047 Uiso 1 1 calc GR
H9C H -0.1406 0.3713 0.5457 0.047 Uiso 1 1 calc GR
C10 C 0.31824(17) 0.37497(14) 0.45978(13) 0.0276(4) Uani 1 1 d .
H10A H 0.2264 0.4160 0.4841 0.033 Uiso 1 1 calc R
H10B H 0.3845 0.3643 0.5240 0.033 Uiso 1 1 calc R
C11 C 0.39886(18) 0.45132(15) 0.37818(13) 0.0331(4) Uani 1 1 d .
H11A H 0.4961 0.4162 0.3602 0.050 Uiso 1 1 calc GR
H11B H 0.4153 0.5289 0.4095 0.050 Uiso 1 1 calc GR
H11C H 0.3372 0.4582 0.3122 0.050 Uiso 1 1 calc GR
C12 C 0.41275(17) 0.18450(15) 0.38896(14) 0.0320(4) Uani 1 1 d .
H12A H 0.4594 0.2195 0.3239 0.038 Uiso 1 1 calc R
H12B H 0.4857 0.1928 0.4497 0.038 Uiso 1 1 calc R
C13 C 0.3901(2) 0.05700(17) 0.36780(17) 0.0478(5) Uani 1 1 d .
H13A H 0.3366 0.0218 0.4289 0.072 Uiso 1 1 calc GR
H13B H 0.4882 0.0191 0.3596 0.072 Uiso 1 1 calc GR
H13C H 0.3307 0.0468 0.3011 0.072 Uiso 1 1 calc GR
H3 H -0.284(2) 0.3519(19) 0.2227(18) 0.063(8) Uiso 1 1 d .
H4 H -0.073(3) 0.451(2) 0.3581(19) 0.085(9) Uiso 1 1 d .
O1 O 0.20868(11) 0.19440(10) 0.51101(8) 0.0258(3) Uani 1 1 d .
O2 O 0.03196(11) 0.17201(10) 0.62921(8) 0.0305(3) Uani 1 1 d .
O3 O -0.22202(14) 0.36595(10) 0.26893(10) 0.0358(3) Uani 1 1 d .
O4 O 0.01529(13) 0.42523(9) 0.37485(9) 0.0272(3) Uani 1 1 d .

loop_
_atom_site_aniso_label
_atom_site_aniso_U_11
_atom_site_aniso_U_22
_atom_site_aniso_U_33
_atom_site_aniso_U_23
_atom_site_aniso_U_13
_atom_site_aniso_U_12
C1 0.0228(8) 0.0191(8) 0.0204(8) -0.0025(7) 0.0006(6) -0.0029(6)
C2 0.0193(8) 0.0227(9) 0.0184(8) -0.0005(6) 0.0005(6) -0.0014(6)
C3 0.0304(9) 0.0261(10) 0.0321(10) -0.0004(7) -0.0029(7) -0.0087(7)
C4 0.0247(9) 0.0300(10) 0.0261(9) -0.0066(7) -0.0030(7) -0.0019(7)
C5 0.0221(8) 0.0292(9) 0.0193(8) -0.0035(7) -0.0032(6) 0.0009(7)
C6 0.0219(8) 0.0204(8) 0.0180(8) -0.0027(6) -0.0007(6) -0.0018(6)
C7 0.0230(8) 0.0250(9) 0.0176(8) -0.0016(6) 0.0027(6) -0.0039(6)
C8 0.0205(8) 0.0312(9) 0.0180(8) 0.0026(7) 0.0028(6) -0.0024(7)
C9 0.0226(9) 0.0442(11) 0.0263(9) -0.0002(8) 0.0028(7) 0.0042(7)
C10 0.0218(8) 0.0368(10) 0.0242(9) -0.0041(7) -0.0043(6) -0.0039(7)
C11 0.0307(10) 0.0344(10) 0.0340(10) 0.0012(8) -0.0054(7) -0.0064(7)
C12 0.0236(9) 0.0395(11) 0.0330(9) -0.0012(8) 0.0038(7) 0.0023(7)
C13 0.0380(11) 0.0425(12) 0.0629(14) -0.0149(10) 0.0010(9) 0.0050(9)
O1 0.0198(6) 0.0375(7) 0.0202(6) 0.0051(5) -0.0001(4) 0.0014(5)
O2 0.0293(6) 0.0437(8) 0.0184(6) 0.0062(5) 0.0006(4) -0.0010(5)
O3 0.0362(7) 0.0354(8) 0.0357(7) -0.0089(6) -0.0167(6) 0.0103(6)
O4 0.0304(7) 0.0202(6) 0.0309(7) -0.0023(5) -0.0037(5) -0.0026(5)

loop_
_atom_type_symbol
_atom_type_description
_atom_type_scat_dispersion_real
_atom_type_scat_dispersion_imag
_atom_type_scat_source
C C 0.0033 0.0016 'International Tables Vol C Tables 4.2.6.8 and 6.1.1.4'
H H 0.0000 0.0000 'International Tables Vol C Tables 4.2.6.8 and 6.1.1.4'
O O 0.0106 0.0060 'International Tables Vol C Tables 4.2.6.8 and 6.1.1.4'

loop_
_geom_angle_atom_site_label_1
_geom_angle_atom_site_label_2
_geom_angle_atom_site_label_3
_geom_angle
O1 C1 C2 121.09(12)
O2 C1 C2 122.29(13)
O2 C1 O1 116.43(13)
C1 C2 C3 107.67(12)
C1 C2 C6 115.29(12)
C1 C2 C9 108.29(12)
C3 C2 C6 101.80(11)
C9 C2 C3 111.52(12)
C9 C2 C6 112.09(13)
C2 C3 H3A 110.5
C2 C3 H3B 110.5
H3A C3 H3B 108.7
C4 C3 C2 106.20(12)
C4 C3 H3A 110.5
C4 C3 H3B 110.5
C3 C4 H4A 110.3
C3 C4 H4B 110.3
H4A C4 H4B 108.6
C5 C4 C3 107.06(12)
C5 C4 H4A 110.3
C5 C4 H4B 110.3
C4 C5 H5 110.3
C4 C5 C6 105.78(12)
C6 C5 H5 110.3
O3 C5 C4 113.35(12)
O3 C5 H5 110.3
O3 C5 C6 106.69(12)
C5 C6 C2 104.52(12)
C7 C6 C2 109.50(12)
C7 C6 C5 109.82(11)
O4 C6 C2 113.06(11)
O4 C6 C5 111.10(12)
O4 C6 C7 108.76(11)
C6 C7 H7A 108.6
C6 C7 H7B 108.6
C6 C7 C8 114.68(12)
H7A C7 H7B 107.6
C8 C7 H7A 108.6
C8 C7 H7B 108.6
C7 C8 C10 114.35(13)
C12 C8 C7 112.93(13)
C12 C8 C10 110.18(12)
O1 C8 C7 109.83(11)
O1 C8 C10 104.40(12)
O1 C8 C12 104.33(12)
C2 C9 H9A 109.5
C2 C9 H9B 109.5
C2 C9 H9C 109.5
H9A C9 H9B 109.5
H9A C9 H9C 109.5
H9B C9 H9C 109.5
C8 C10 H10A 108.7
C8 C10 H10B 108.7
H10A C10 H10B 107.6
C11 C10 C8 114.30(13)
C11 C10 H10A 108.7
C11 C10 H10B 108.7
C10 C11 H11A 109.5
C10 C11 H11B 109.5
C10 C11 H11C 109.5
H11A C11 H11B 109.5
H11A C11 H11C 109.5
H11B C11 H11C 109.5
C8 C12 H12A 108.1
C8 C12 H12B 108.1
H12A C12 H12B 107.3
C13 C12 C8 116.67(14)
C13 C12 H12A 108.1
C13 C12 H12B 108.1
C12 C13 H13A 109.5
C12 C13 H13B 109.5
C12 C13 H13C 109.5
H13A C13 H13B 109.5
H13A C13 H13C 109.5
H13B C13 H13C 109.5
C1 O1 C8 123.23(11)
C5 O3 H3 107.6(16)
C6 O4 H4 103.9(17)

loop_
_geom_bond_atom_site_label_1
_geom_bond_atom_site_label_2
_geom_bond_distance
C1 C2 1.508(2)
C1 O1 1.3331(16)
C1 O2 1.2114(17)
C2 C3 1.551(2)
C2 C6 1.551(2)
C2 C9 1.530(2)
C3 H3A 0.9900
C3 H3B 0.9900
C3 C4 1.533(2)
C4 H4A 0.9900
C4 H4B 0.9900
C4 C5 1.528(2)
C5 H5 1.0000
C5 C6 1.542(2)
C5 O3 1.4196(18)
C6 C7 1.5192(19)
C6 O4 1.4176(18)
C7 H7A 0.9900
C7 H7B 0.9900
C7 C8 1.521(2)
C8 C10 1.530(2)
C8 C12 1.519(2)
C8 O1 1.4766(17)
C9 H9A 0.9800
C9 H9B 0.9800
C9 H9C 0.9800
C10 H10A 0.9900
C10 H10B 0.9900
C10 C11 1.517(2)
C11 H11A 0.9800
C11 H11B 0.9800
C11 H11C 0.9800
C12 H12A 0.9900
C12 H12B 0.9900
C12 C13 1.499(2)
C13 H13A 0.9800
C13 H13B 0.9800
C13 H13C 0.9800
O3 H3 0.81(2)
O4 H4 0.86(2)

loop_
_geom_torsion_atom_site_label_1
_geom_torsion_atom_site_label_2
_geom_torsion_atom_site_label_3
_geom_torsion_atom_site_label_4
_geom_torsion
C1 C2 C3 C4 -154.58(12)
C1 C2 C6 C5 154.44(12)
C1 C2 C6 C7 36.84(17)
C1 C2 C6 O4 -84.61(15)
C2 C1 O1 C8 21.9(2)
C2 C3 C4 C5 15.36(16)
C2 C6 C7 C8 -53.15(16)
C3 C2 C6 C5 38.23(14)
C3 C2 C6 C7 -79.37(14)
C3 C2 C6 O4 159.18(12)
C3 C4 C5 C6 8.80(16)
C3 C4 C5 O3 -107.76(14)
C4 C5 C6 C2 -29.59(15)
C4 C5 C6 C7 87.79(14)
C4 C5 C6 O4 -151.85(12)
C5 C6 C7 C8 -167.38(12)
C6 C2 C3 C4 -32.94(15)
C6 C7 C8 C10 -65.82(17)
C6 C7 C8 C12 167.13(13)
C6 C7 C8 O1 51.14(16)
C7 C8 C10 C11 -64.21(17)
C7 C8 C12 C13 -63.26(19)
C7 C8 O1 C1 -34.93(18)
C9 C2 C3 C4 86.76(15)
C9 C2 C6 C5 -81.07(15)
C9 C2 C6 C7 161.33(12)
C9 C2 C6 O4 39.89(17)
C10 C8 C12 C13 167.51(14)
C10 C8 O1 C1 88.10(16)
C12 C8 C10 C11 64.24(17)
C12 C8 O1 C1 -156.23(13)
O1 C1 C2 C3 90.42(16)
O1 C1 C2 C6 -22.4(2)
O1 C1 C2 C9 -148.86(14)
O1 C8 C10 C11 175.75(12)
O1 C8 C12 C13 55.96(18)
O2 C1 C2 C3 -84.43(17)
O2 C1 C2 C6 162.74(14)
O2 C1 C2 C9 36.3(2)
O2 C1 O1 C8 -162.93(13)
O3 C5 C6 C2 91.39(13)
O3 C5 C6 C7 -151.23(12)
O3 C5 C6 O4 -30.86(15)
O4 C6 C7 C8 70.85(16)
